data_4078567
loop_
_publ_author_name
'Lin, Cheng-Huei'
'Chiu, Yuan-Chieh'
'Chi, Yun'
'Tao, Yu-Tai'
'Liao, Liang-Sheng'
'Tseng, Meu-Rurng'
'Lee, Gene-Hsiang'

_publ_section_title
;
 Mechanistic Investigation of Improved Syntheses of Iridium(III)-Based
 OLED Phosphors
;
_journal_issue 11
_journal_name_full Organometallics
_journal_page_first 4349
_journal_paper_doi 10.1021/om300325y
_journal_volume 31
_journal_year 2012
_chemical_formula_sum 'C27.5 H34.5 Cl3 Ir O1.5 P S2'
_chemical_formula_weight 782.69
_chemical_name_systematic
; 
 ? 
;
_space_group_IT_number 14
_symmetry_cell_setting monoclinic
_symmetry_space_group_name_Hall '-P 2ybc'
_symmetry_space_group_name_H-M 'P 1 21/c 1'
_atom_sites_solution_hydrogens geom
_atom_sites_solution_primary direct
_atom_sites_solution_secondary difmap
_audit_creation_method SHELXL-97
_cell_angle_alpha 90.00
_cell_angle_beta 95.0332(11)
_cell_angle_gamma 90.00
_cell_formula_units_Z 4
_cell_length_a 13.1972(7)
_cell_length_b 10.2905(5)
_cell_length_c 21.7022(11)
_cell_measurement_reflns_used 6966
_cell_measurement_temperature 150(2)
_cell_measurement_theta_max 27.49
_cell_measurement_theta_min 2.33
_cell_volume 2935.9(3)
_computing_cell_refinement 'Bruker SAINT'
_computing_data_collection 'Bruker SMART'
_computing_data_reduction 'Bruker SAINT'
_computing_molecular_graphics 'Bruker SHELXTL'
_computing_publication_material 'Bruker SHELXTL'
_computing_structure_refinement 'SHELXL-97 (Sheldrick, 1997)'
_computing_structure_solution 'SHELXS-97 (Sheldrick, 1990)'
_diffrn_ambient_temperature 150(2)
_diffrn_measured_fraction_theta_full 1.000
_diffrn_measured_fraction_theta_max 1.000
_diffrn_measurement_device_type 'BRUKER SMART APEXCCD area detector'
_diffrn_measurement_method 'omega scans'
_diffrn_radiation_monochromator graphite
_diffrn_radiation_source 'fine-focus sealed tube'
_diffrn_radiation_type MoK\a
_diffrn_radiation_wavelength 0.71073
_diffrn_reflns_av_R_equivalents 0.0431
_diffrn_reflns_av_sigmaI/netI 0.0464
_diffrn_reflns_limit_h_max 17
_diffrn_reflns_limit_h_min -16
_diffrn_reflns_limit_k_max 13
_diffrn_reflns_limit_k_min -13
_diffrn_reflns_limit_l_max 28
_diffrn_reflns_limit_l_min -28
_diffrn_reflns_number 20309
_diffrn_reflns_theta_full 27.50
_diffrn_reflns_theta_max 27.50
_diffrn_reflns_theta_min 1.88
_exptl_absorpt_coefficient_mu 5.040
_exptl_absorpt_correction_T_max 0.7867
_exptl_absorpt_correction_T_min 0.2504
_exptl_absorpt_correction_type multi-scan
_exptl_crystal_colour yellow
_exptl_crystal_density_diffrn 1.771
_exptl_crystal_density_meas ?
_exptl_crystal_density_method 'not measured'
_exptl_crystal_description plate
_exptl_crystal_F_000 1546
_exptl_crystal_size_max 0.38
_exptl_crystal_size_mid 0.33
_exptl_crystal_size_min 0.05
_refine_diff_density_max 1.475
_refine_diff_density_min -1.115
_refine_diff_density_rms 0.137
_refine_ls_extinction_method none
_refine_ls_goodness_of_fit_ref 1.029
_refine_ls_hydrogen_treatment constr
_refine_ls_matrix_type full
_refine_ls_number_parameters 325
_refine_ls_number_reflns 6741
_refine_ls_number_restraints 2
_refine_ls_restrained_S_all 1.032
_refine_ls_R_factor_all 0.0372
_refine_ls_R_factor_gt 0.0289
_refine_ls_shift/su_max 0.002
_refine_ls_shift/su_mean 0.000
_refine_ls_structure_factor_coef Fsqd
_refine_ls_weighting_details 'calc w=1/[\s^2^(Fo^2^)+(0.0272P)^2^+1.2064P] where P=(Fo^2^+2Fc^2^)/3'
_refine_ls_weighting_scheme calc
_refine_ls_wR_factor_gt 0.0701
_refine_ls_wR_factor_ref 0.0742
_reflns_number_gt 5593
_reflns_number_total 6741
_reflns_threshold_expression >2sigma(I)
_cod_data_source_file om300325y_si_001.cif
_cod_data_source_block 5
_cod_depositor_comments
;
The following automatic conversions were performed:

'_symmetry_cell_setting' value 'Monoclinic' changed to 'monoclinic'
according to /home/saulius/struct/CIF-dictionaries/cif_core.dic
dictionary named 'cif_core.dic' version 2.4.1 from 2010-06-29.

Automatic conversion script
Id: cif_fix_values 1891 2012-01-12 08:04:46Z andrius 

The following automatic conversions were performed:

'_exptl_crystal_density_meas' value 'not_measured' was changed to '?'
- the value is perceived as not measured.

Automatic conversion script
Id: cif_fix_values 3008 2015-01-20 13:52:24Z robertas 
;
_cod_original_sg_symbol_H-M P2(1)/c
_cod_original_formula_sum 'C27.50 H34.50 Cl3 Ir O1.50 P S2'
_cod_database_code 4078567

loop_
_symmetry_equiv_pos_as_xyz
'x, y, z'
'-x, y+1/2, -z+1/2'
'-x, -y, -z'
'x, -y-1/2, z-1/2'

loop_
_atom_site_label
_atom_site_type_symbol
_atom_site_fract_x
_atom_site_fract_y
_atom_site_fract_z
_atom_site_U_iso_or_equiv
_atom_site_adp_type
_atom_site_occupancy
_atom_site_symmetry_multiplicity
_atom_site_calc_flag
_atom_site_refinement_flags
_atom_site_disorder_assembly
_atom_site_disorder_group
Ir Ir 0.759994(9) -0.004468(11) -0.226026(6) 0.01516(5) Uani 1 1 d . . .
Cl1 Cl 0.94076(6) -0.01063(8) -0.21882(4) 0.02151(18) Uani 1 1 d . . .
Cl2 Cl 0.58078(7) -0.00633(7) -0.23965(4) 0.02172(18) Uani 1 1 d . . .
Cl3 Cl 0.76247(6) -0.09747(8) -0.32817(4) 0.02307(18) Uani 1 1 d . . .
S1 S 0.75408(6) 0.20457(8) -0.27050(4) 0.02076(19) Uani 1 1 d . . .
S2 S 0.75451(7) -0.21582(8) -0.18474(4) 0.02348(19) Uani 1 1 d . . .
P1 P 0.76111(6) 0.08652(8) -0.12944(4) 0.01610(18) Uani 1 1 d . . .
C1 C 0.8563(3) 0.2217(4) -0.32179(17) 0.0285(8) Uani 1 1 d . . .
H1A H 0.8942 0.3035 -0.3128 0.034 Uiso 1 1 calc R . .
H1B H 0.9044 0.1480 -0.3160 0.034 Uiso 1 1 calc R . .
C2 C 0.8059(3) 0.2232(5) -0.38790(19) 0.0440(11) Uani 1 1 d . . .
H2A H 0.8461 0.2768 -0.4148 0.053 Uiso 1 1 calc R . .
H2B H 0.8011 0.1339 -0.4049 0.053 Uiso 1 1 calc R . .
C3 C 0.7017(3) 0.2799(5) -0.3850(2) 0.0484(12) Uani 1 1 d . . .
H3A H 0.6605 0.2672 -0.4250 0.058 Uiso 1 1 calc R . .
H3B H 0.7064 0.3742 -0.3763 0.058 Uiso 1 1 calc R . .
C4 C 0.6533(3) 0.2103(4) -0.33376(18) 0.0315(9) Uani 1 1 d . . .
H4A H 0.6316 0.1216 -0.3468 0.038 Uiso 1 1 calc R . .
H4B H 0.5936 0.2589 -0.3214 0.038 Uiso 1 1 calc R . .
C5 C 0.6487(3) -0.3063(3) -0.2229(2) 0.0342(10) Uani 1 1 d . . .
H5A H 0.5912 -0.3110 -0.1966 0.041 Uiso 1 1 calc R . .
H5B H 0.6248 -0.2660 -0.2630 0.041 Uiso 1 1 calc R . .
C6 C 0.6936(3) -0.4410(4) -0.2324(3) 0.0456(12) Uani 1 1 d . . .
H6A H 0.7015 -0.4890 -0.1927 0.055 Uiso 1 1 calc R . .
H6B H 0.6485 -0.4917 -0.2623 0.055 Uiso 1 1 calc R . .
C7 C 0.7938(3) -0.4205(4) -0.2564(2) 0.0421(11) Uani 1 1 d . . .
H7A H 0.7847 -0.3916 -0.3001 0.051 Uiso 1 1 calc R . .
H7B H 0.8330 -0.5027 -0.2545 0.051 Uiso 1 1 calc R . .
C8 C 0.8507(3) -0.3171(3) -0.2168(2) 0.0336(10) Uani 1 1 d . . .
H8A H 0.8936 -0.2640 -0.2423 0.040 Uiso 1 1 calc R . .
H8B H 0.8950 -0.3583 -0.1831 0.040 Uiso 1 1 calc R . .
C9 C 0.8141(3) -0.0113(3) -0.06335(17) 0.0197(7) Uani 1 1 d . . .
C10 C 0.7784(3) 0.0033(3) -0.00531(19) 0.0269(9) Uani 1 1 d . . .
H10 H 0.7239 0.0614 0.0001 0.032 Uiso 1 1 calc R . .
C11 C 0.8218(3) -0.0664(4) 0.04438(18) 0.0355(10) Uani 1 1 d . . .
H11 H 0.7964 -0.0568 0.0837 0.043 Uiso 1 1 calc R . .
C12 C 0.9014(3) -0.1496(4) 0.0377(2) 0.0388(10) Uani 1 1 d . . .
H12 H 0.9299 -0.1984 0.0721 0.047 Uiso 1 1 calc R . .
C13 C 0.9396(3) -0.1623(4) -0.01894(19) 0.0332(9) Uani 1 1 d . . .
H13 H 0.9958 -0.2183 -0.0233 0.040 Uiso 1 1 calc R . .
C14 C 0.8965(3) -0.0935(3) -0.06974(17) 0.0258(8) Uani 1 1 d . . .
H14 H 0.9232 -0.1024 -0.1088 0.031 Uiso 1 1 calc R . .
C15 C 0.8308(2) 0.2397(3) -0.11467(16) 0.0187(7) Uani 1 1 d . . .
C16 C 0.9075(2) 0.2806(3) -0.15070(16) 0.0210(7) Uani 1 1 d . . .
H16 H 0.9222 0.2314 -0.1859 0.025 Uiso 1 1 calc R . .
C17 C 0.9625(3) 0.3929(3) -0.13517(18) 0.0285(8) Uani 1 1 d . . .
H17 H 1.0140 0.4209 -0.1601 0.034 Uiso 1 1 calc R . .
C18 C 0.9427(3) 0.4640(4) -0.0837(2) 0.0346(10) Uani 1 1 d . . .
H18 H 0.9811 0.5400 -0.0730 0.041 Uiso 1 1 calc R . .
C19 C 0.8673(3) 0.4250(4) -0.04807(19) 0.0361(10) Uani 1 1 d . . .
H19 H 0.8529 0.4751 -0.0131 0.043 Uiso 1 1 calc R . .
C20 C 0.8120(3) 0.3126(3) -0.06277(17) 0.0267(8) Uani 1 1 d . . .
H20 H 0.7610 0.2853 -0.0373 0.032 Uiso 1 1 calc R . .
C21 C 0.6333(2) 0.1278(3) -0.11176(15) 0.0190(7) Uani 1 1 d . . .
C22 C 0.5706(3) 0.0369(4) -0.08710(18) 0.0258(8) Uani 1 1 d . . .
H22 H 0.5966 -0.0464 -0.0755 0.031 Uiso 1 1 calc R . .
C23 C 0.4706(3) 0.0668(5) -0.07936(18) 0.0351(10) Uani 1 1 d . . .
H23 H 0.4289 0.0051 -0.0611 0.042 Uiso 1 1 calc R . .
C24 C 0.4306(3) 0.1868(4) -0.09822(19) 0.0371(10) Uani 1 1 d . . .
H24 H 0.3618 0.2071 -0.0928 0.045 Uiso 1 1 calc R . .
C25 C 0.4909(3) 0.2757(4) -0.12466(18) 0.0341(9) Uani 1 1 d . . .
H25 H 0.4631 0.3567 -0.1387 0.041 Uiso 1 1 calc R . .
C26 C 0.5918(3) 0.2480(4) -0.13103(17) 0.0251(8) Uani 1 1 d . . .
H26 H 0.6334 0.3109 -0.1486 0.030 Uiso 1 1 calc R . .
O1 O 0.5015(7) 0.6795(9) -0.0517(5) 0.096(3) Uiso 0.50 1 d P A 1
O2 O 0.5276(6) 0.5059(8) 0.0086(4) 0.057(2) Uiso 0.50 1 d PD . 1
C27 C 0.5571(10) 0.6059(12) -0.0234(6) 0.065(3) Uiso 0.50 1 d PD . 1
C28 C 0.6704(8) 0.6257(12) -0.0204(6) 0.067(3) Uiso 0.50 1 d P B 1
H28A H 0.7001 0.5630 -0.0476 0.101 Uiso 0.50 1 calc PR B 1
H28B H 0.6999 0.6128 0.0222 0.101 Uiso 0.50 1 calc PR B 1
H28C H 0.6850 0.7142 -0.0338 0.101 Uiso 0.50 1 calc PR B 1
O3 O 0.5797(11) 0.5130(12) -0.0074(7) 0.120(5) Uiso 0.50 1 d PD C 2
H3 H 0.6313 0.4648 -0.0036 0.180 Uiso 0.50 1 calc PR C 2
C29 C 0.5977(11) 0.6225(13) -0.0505(6) 0.081(4) Uiso 0.50 1 d PD C 2
H29A H 0.5664 0.7020 -0.0361 0.121 Uiso 0.50 1 calc PR C 2
H29B H 0.5675 0.6012 -0.0922 0.121 Uiso 0.50 1 calc PR C 2
H29C H 0.6710 0.6361 -0.0516 0.121 Uiso 0.50 1 calc PR C 2

loop_
_atom_site_aniso_label
_atom_site_aniso_U_11
_atom_site_aniso_U_22
_atom_site_aniso_U_33
_atom_site_aniso_U_23
_atom_site_aniso_U_13
_atom_site_aniso_U_12
Ir 0.01451(8) 0.01491(8) 0.01609(8) -0.00026(5) 0.00144(5) 0.00038(5)
Cl1 0.0160(4) 0.0237(4) 0.0251(5) -0.0012(3) 0.0030(3) 0.0014(3)
Cl2 0.0160(4) 0.0251(4) 0.0239(5) -0.0022(3) 0.0004(3) 0.0003(3)
Cl3 0.0235(4) 0.0249(4) 0.0208(4) -0.0047(4) 0.0018(3) -0.0011(3)
S1 0.0232(4) 0.0181(4) 0.0211(5) 0.0024(3) 0.0020(4) 0.0011(3)
S2 0.0305(5) 0.0174(4) 0.0225(5) 0.0009(4) 0.0016(4) -0.0021(4)
P1 0.0169(4) 0.0147(4) 0.0167(4) 0.0001(3) 0.0020(3) 0.0012(3)
C1 0.028(2) 0.027(2) 0.032(2) 0.0068(17) 0.0079(16) -0.0008(15)
C2 0.050(3) 0.056(3) 0.027(2) 0.015(2) 0.011(2) -0.001(2)
C3 0.047(3) 0.067(3) 0.030(2) 0.029(2) -0.003(2) -0.004(2)
C4 0.027(2) 0.036(2) 0.030(2) 0.0118(18) -0.0039(16) 0.0043(17)
C5 0.0244(19) 0.0219(19) 0.056(3) -0.0064(19) 0.0032(19) -0.0043(15)
C6 0.033(2) 0.022(2) 0.082(4) -0.015(2) 0.003(2) -0.0046(17)
C7 0.038(2) 0.028(2) 0.060(3) -0.014(2) 0.005(2) 0.0024(18)
C8 0.0235(19) 0.0166(18) 0.060(3) 0.0031(18) -0.0011(19) 0.0064(14)
C9 0.0206(17) 0.0175(17) 0.0203(18) 0.0045(14) -0.0014(14) -0.0002(12)
C10 0.031(2) 0.028(2) 0.022(2) -0.0004(15) -0.0011(16) 0.0030(15)
C11 0.043(2) 0.044(2) 0.020(2) 0.0093(19) 0.0024(18) 0.0029(19)
C12 0.046(3) 0.036(2) 0.031(2) 0.0139(19) -0.010(2) 0.0068(19)
C13 0.031(2) 0.035(2) 0.032(2) 0.0043(18) -0.0061(18) 0.0081(17)
C14 0.0262(19) 0.0255(18) 0.026(2) -0.0013(16) 0.0022(15) 0.0039(15)
C15 0.0235(17) 0.0142(15) 0.0179(17) 0.0002(13) -0.0006(14) -0.0012(13)
C16 0.0218(17) 0.0221(18) 0.0190(17) 0.0036(14) 0.0007(14) -0.0014(14)
C17 0.029(2) 0.0249(19) 0.030(2) 0.0094(17) -0.0043(16) -0.0083(15)
C18 0.046(3) 0.0217(18) 0.034(2) 0.0014(18) -0.009(2) -0.0126(18)
C19 0.055(3) 0.0226(19) 0.030(2) -0.0088(17) -0.003(2) -0.0049(18)
C20 0.037(2) 0.0229(18) 0.0204(19) -0.0032(15) 0.0036(16) -0.0018(15)
C21 0.0197(17) 0.0215(17) 0.0160(17) -0.0016(14) 0.0026(13) 0.0032(13)
C22 0.0258(19) 0.0259(18) 0.026(2) 0.0050(16) 0.0010(16) -0.0014(15)
C23 0.0214(19) 0.055(3) 0.030(2) 0.009(2) 0.0068(17) -0.0037(18)
C24 0.022(2) 0.059(3) 0.030(2) 0.000(2) 0.0036(17) 0.0123(19)
C25 0.034(2) 0.039(2) 0.030(2) 0.0031(19) 0.0043(17) 0.0164(18)
C26 0.0252(18) 0.0275(19) 0.0230(19) 0.0028(16) 0.0042(15) 0.0069(15)

loop_
_atom_type_symbol
_atom_type_description
_atom_type_scat_dispersion_real
_atom_type_scat_dispersion_imag
_atom_type_scat_source
C C 0.0033 0.0016 'International Tables Vol C Tables 4.2.6.8 and 6.1.1.4'
H H 0.0000 0.0000 'International Tables Vol C Tables 4.2.6.8 and 6.1.1.4'
P P 0.1023 0.0942 'International Tables Vol C Tables 4.2.6.8 and 6.1.1.4'
S S 0.1246 0.1234 'International Tables Vol C Tables 4.2.6.8 and 6.1.1.4'
Cl Cl 0.1484 0.1585 'International Tables Vol C Tables 4.2.6.8 and 6.1.1.4'
Ir Ir -1.4442 7.9887 'International Tables Vol C Tables 4.2.6.8 and 6.1.1.4'
O O 0.0106 0.0060 'International Tables Vol C Tables 4.2.6.8 and 6.1.1.4'

loop_
_geom_angle_atom_site_label_1
_geom_angle_atom_site_label_2
_geom_angle_atom_site_label_3
_geom_angle
_geom_angle_site_symmetry_1
_geom_angle_site_symmetry_3
P1 Ir S2 91.56(3) . .
P1 Ir S1 89.94(3) . .
S2 Ir S1 176.07(3) . .
P1 Ir Cl2 92.51(3) . .
S2 Ir Cl2 88.64(3) . .
S1 Ir Cl2 87.66(3) . .
P1 Ir Cl1 91.42(3) . .
S2 Ir Cl1 90.83(3) . .
S1 Ir Cl1 92.77(3) . .
Cl2 Ir Cl1 176.04(3) . .
P1 Ir Cl3 178.63(3) . .
S2 Ir Cl3 89.23(3) . .
S1 Ir Cl3 89.34(3) . .
Cl2 Ir Cl3 88.62(3) . .
Cl1 Ir Cl3 87.45(3) . .
C4 S1 C1 93.82(18) . .
C4 S1 Ir 109.46(13) . .
C1 S1 Ir 109.69(12) . .
C5 S2 C8 93.78(18) . .
C5 S2 Ir 110.34(14) . .
C8 S2 Ir 109.67(13) . .
C21 P1 C15 102.87(15) . .
C21 P1 C9 105.10(16) . .
C15 P1 C9 100.54(15) . .
C21 P1 Ir 110.95(11) . .
C15 P1 Ir 118.17(12) . .
C9 P1 Ir 117.42(12) . .
C2 C1 S1 106.8(3) . .
C3 C2 C1 106.9(3) . .
C2 C3 C4 107.1(3) . .
C3 C4 S1 104.0(3) . .
C6 C5 S2 103.5(3) . .
C7 C6 C5 106.7(3) . .
C6 C7 C8 108.2(4) . .
C7 C8 S2 106.8(3) . .
C10 C9 C14 119.0(3) . .
C10 C9 P1 120.7(3) . .
C14 C9 P1 120.1(3) . .
C11 C10 C9 120.1(4) . .
C12 C11 C10 120.8(4) . .
C11 C12 C13 119.9(4) . .
C12 C13 C14 120.2(4) . .
C13 C14 C9 119.9(4) . .
C20 C15 C16 118.7(3) . .
C20 C15 P1 118.7(3) . .
C16 C15 P1 122.4(3) . .
C17 C16 C15 120.2(3) . .
C18 C17 C16 120.3(4) . .
C19 C18 C17 120.0(4) . .
C18 C19 C20 120.4(4) . .
C19 C20 C15 120.4(4) . .
C22 C21 C26 118.6(3) . .
C22 C21 P1 121.4(3) . .
C26 C21 P1 119.4(3) . .
C23 C22 C21 120.4(4) . .
C22 C23 C24 120.3(4) . .
C25 C24 C23 119.8(4) . .
C24 C25 C26 120.3(4) . .
C25 C26 C21 120.5(4) . .
O2 O2 C27 99.8(15) 3_665 .
O2 O2 C27 51.8(11) 3_665 3_665
C27 O2 C27 151.6(6) . 3_665
O1 C27 O2 125.0(12) . .
O1 C27 C28 120.1(12) . .
O2 C27 C28 114.9(11) . .
O1 C27 O2 98.5(10) . 3_665
O2 C27 O2 28.4(6) . 3_665
C28 C27 O2 140.5(10) . 3_665

loop_
_geom_bond_atom_site_label_1
_geom_bond_atom_site_label_2
_geom_bond_distance
_geom_bond_site_symmetry_2
Ir P1 2.2946(9) .
Ir S2 2.3557(9) .
Ir S1 2.3562(9) .
Ir Cl2 2.3577(9) .
Ir Cl1 2.3779(9) .
Ir Cl3 2.4174(8) .
S1 C4 1.827(4) .
S1 C1 1.831(4) .
S2 C5 1.817(4) .
S2 C8 1.827(4) .
P1 C21 1.812(3) .
P1 C15 1.839(3) .
P1 C9 1.840(3) .
C1 C2 1.528(5) .
C2 C3 1.501(6) .
C3 C4 1.511(6) .
C5 C6 1.528(5) .
C6 C7 1.479(6) .
C7 C8 1.523(5) .
C9 C10 1.391(6) .
C9 C14 1.394(5) .
C10 C11 1.377(5) .
C11 C12 1.372(6) .
C12 C13 1.375(6) .
C13 C14 1.390(5) .
C15 C20 1.394(5) .
C15 C16 1.397(5) .
C16 C17 1.391(5) .
C17 C18 1.379(6) .
C18 C19 1.373(6) .
C19 C20 1.390(5) .
C21 C22 1.387(5) .
C21 C26 1.402(5) .
C22 C23 1.379(5) .
C23 C24 1.391(6) .
C24 C25 1.370(6) .
C25 C26 1.381(5) .
O1 C27 1.188(14) .
O2 O2 0.798(14) 3_665
O2 C27 1.319(13) .
O2 C27 1.654(16) 3_665
C27 C28 1.506(16) .
C27 O2 1.654(16) 3_665
O3 C29 1.497(14) .
